data_4345560
loop_
_publ_author_name
'Liu, Jia-Jia'
'Jiang, Shang-Da'
'Neugebauer, Petr'
'van Slageren, Joris'
'Lan, Yanhua'
'Wernsdorfer, Wolfgang'
'Wang, Bing-Wu'
'Gao, Song'

_publ_section_title
;
 Magnetic and HFEPR Studies of Exchange Coupling in a Series of \m-Cl
 Dicobalt Complexes.
;
_journal_issue 5
_journal_name_full 'Inorganic chemistry'
_journal_page_first 2417
_journal_page_last 2425
_journal_paper_doi 10.1021/acs.inorgchem.6b02368
_journal_volume 56
_journal_year 2017
_chemical_formula_sum 'C12 H11 Cl2 Co N3 S'
_chemical_formula_weight 359.13
_chemical_name_systematic
; 
 ? 
;
_space_group_IT_number 14
_symmetry_cell_setting monoclinic
_symmetry_space_group_name_Hall '-P 2ybc'
_symmetry_space_group_name_H-M 'P 1 21/c 1'
_atom_sites_solution_hydrogens geom
_atom_sites_solution_primary direct
_atom_sites_solution_secondary difmap
_audit_creation_method SHELXL-97
_cell_angle_alpha 90.00
_cell_angle_beta 134.32(3)
_cell_angle_gamma 90.00
_cell_formula_units_Z 4
_cell_length_a 8.1936(12)
_cell_length_b 15.7284(8)
_cell_length_c 14.897(2)
_cell_measurement_reflns_used 2995
_cell_measurement_temperature 181(2)
_cell_measurement_theta_max 29.3430
_cell_measurement_theta_min 3.6710
_cell_volume 1373.5(8)
_computing_cell_refinement
;
CrysAlisPro, Agilent Technologies,
Version 1.171.37.35 (release 13-08-2014 CrysAlis171 .NET)
(compiled Aug 13 2014,18:06:01)
;
_computing_data_collection
;
CrysAlisPro, Agilent Technologies,
Version 1.171.37.35 (release 13-08-2014 CrysAlis171 .NET)
(compiled Aug 13 2014,18:06:01)
;
_computing_data_reduction
;
CrysAlisPro, Agilent Technologies,
Version 1.171.37.35 (release 13-08-2014 CrysAlis171 .NET)
(compiled Aug 13 2014,18:06:01)
;
_computing_molecular_graphics 'Bruker SHELXTL V5.1 (Sheldrick, 1998)'
_computing_publication_material 'SHELXL-97 (Sheldrick, 1997)'
_computing_structure_refinement 'SHELXL-97 (Sheldrick, 1997)'
_computing_structure_solution 'SHELXS-97 (Sheldrick, 1990)'
_diffrn_ambient_temperature 181(2)
_diffrn_detector_area_resol_mean 10.3914
_diffrn_measured_fraction_theta_full 0.999
_diffrn_measured_fraction_theta_max 0.999
_diffrn_measurement_device_type 'SuperNova, Dual, Cu at zero, Atlas'
_diffrn_measurement_method '\w scans'
_diffrn_radiation_monochromator mirror
_diffrn_radiation_source 'SuperNova (Mo) X-ray Source'
_diffrn_radiation_type MoK\a
_diffrn_radiation_wavelength 0.71073
_diffrn_reflns_av_R_equivalents 0.0874
_diffrn_reflns_av_sigmaI/netI 0.0659
_diffrn_reflns_limit_h_max 10
_diffrn_reflns_limit_h_min -10
_diffrn_reflns_limit_k_max 17
_diffrn_reflns_limit_k_min -19
_diffrn_reflns_limit_l_max 14
_diffrn_reflns_limit_l_min -18
_diffrn_reflns_number 10937
_diffrn_reflns_theta_full 26.02
_diffrn_reflns_theta_max 26.02
_diffrn_reflns_theta_min 2.85
_exptl_absorpt_coefficient_mu 1.777
_exptl_absorpt_correction_T_max 0.701
_exptl_absorpt_correction_T_min 0.618
_exptl_absorpt_correction_type multi-scan
_exptl_absorpt_process_details
;
CrysAlisPro, Agilent Technologies,
Version 1.171.37.35 (release 13-08-2014 CrysAlis171 .NET)
(compiled Aug 13 2014,18:06:01)
;
_exptl_crystal_colour 'clear light blue'
_exptl_crystal_density_diffrn 1.737
_exptl_crystal_density_method 'not measured'
_exptl_crystal_description block
_exptl_crystal_F_000 724
_exptl_crystal_size_max 0.3356
_exptl_crystal_size_mid 0.2980
_exptl_crystal_size_min 0.2878
_refine_diff_density_max 0.585
_refine_diff_density_min -0.562
_refine_diff_density_rms 0.101
_refine_ls_extinction_method none
_refine_ls_goodness_of_fit_ref 1.069
_refine_ls_hydrogen_treatment mixed
_refine_ls_matrix_type full
_refine_ls_number_parameters 172
_refine_ls_number_reflns 2700
_refine_ls_number_restraints 0
_refine_ls_restrained_S_all 1.069
_refine_ls_R_factor_all 0.0589
_refine_ls_R_factor_gt 0.0402
_refine_ls_shift/su_max 0.001
_refine_ls_shift/su_mean 0.000
_refine_ls_structure_factor_coef Fsqd
_refine_ls_weighting_details 'calc w=1/[\s^2^(Fo^2^)+(0.0420P)^2^+0.0000P] where P=(Fo^2^+2Fc^2^)/3'
_refine_ls_weighting_scheme calc
_refine_ls_wR_factor_gt 0.0927
_refine_ls_wR_factor_ref 0.1074
_reflns_number_gt 2095
_reflns_number_total 2700
_reflns_threshold_expression >2sigma(I)
_cod_data_source_file ic6b02368_si_003.cif
_cod_data_source_block 1
_cod_original_cell_volume 1373.6(3)
_cod_original_sg_symbol_H-M p21/c
_cod_database_code 4345560

loop_
_symmetry_equiv_pos_as_xyz
'x, y, z'
'-x, y+1/2, -z+1/2'
'-x, -y, -z'
'x, -y-1/2, z-1/2'

loop_
_atom_site_label
_atom_site_type_symbol
_atom_site_fract_x
_atom_site_fract_y
_atom_site_fract_z
_atom_site_U_iso_or_equiv
_atom_site_adp_type
_atom_site_occupancy
_atom_site_symmetry_multiplicity
_atom_site_calc_flag
_atom_site_refinement_flags
Co1 Co 0.89194(7) 0.92437(3) 0.88280(4) 0.02019(17) Uani 1 1 d .
Cl3 Cl 1.18841(14) 1.03110(5) 1.00028(8) 0.0279(2) Uani 1 1 d .
S3 S 0.59516(15) 0.65739(5) 0.81671(8) 0.0260(2) Uani 1 1 d .
Cl2 Cl 0.67757(15) 0.98040(6) 0.68807(8) 0.0312(2) Uani 1 1 d .
N1 N 0.6646(4) 0.81905(17) 0.8195(2) 0.0209(6) Uani 1 1 d .
N2 N 1.0916(5) 0.81730(17) 0.9328(2) 0.0211(6) Uani 1 1 d .
C1 C 0.7589(5) 0.7448(2) 0.8483(3) 0.0185(7) Uani 1 1 d .
N3 N 0.9828(4) 0.74016(17) 0.9044(2) 0.0211(6) Uani 1 1 d .
C2 C 0.4417(5) 0.8114(2) 0.7660(3) 0.0198(7) Uani 1 1 d .
C3 C 0.3735(6) 0.7274(2) 0.7563(3) 0.0226(8) Uani 1 1 d .
C5 C 0.1566(6) 0.7087(2) 0.7053(3) 0.0277(8) Uani 1 1 d .
H5A H 0.1102 0.6517 0.6980 0.033 Uiso 1 1 calc R
C6 C 1.1258(6) 0.6730(2) 0.9394(3) 0.0237(8) Uani 1 1 d .
C7 C 0.2908(6) 0.8782(2) 0.7244(3) 0.0254(8) Uani 1 1 d .
H7A H 0.3347 0.9353 0.7299 0.031 Uiso 1 1 calc R
C10 C 1.3003(6) 0.7972(2) 0.9846(3) 0.0241(8) Uani 1 1 d .
C12 C 1.0558(7) 0.5826(2) 0.9176(4) 0.0323(9) Uani 1 1 d .
H12A H 1.1846 0.5462 0.9503 0.048 Uiso 1 1 calc R
H12B H 0.9283 0.5725 0.8274 0.048 Uiso 1 1 calc R
H12C H 1.0081 0.5692 0.9608 0.048 Uiso 1 1 calc R
C13 C 1.3262(6) 0.7085(2) 0.9913(3) 0.0274(8) Uani 1 1 d .
H13A H 1.4605 0.6787 1.0262 0.033 Uiso 1 1 calc R
C8 C 0.0794(6) 0.8599(2) 0.6758(3) 0.0325(9) Uani 1 1 d .
H8A H -0.0239 0.9050 0.6482 0.039 Uiso 1 1 calc R
C9 C 0.0114(6) 0.7761(2) 0.6656(3) 0.0323(9) Uani 1 1 d .
H9A H -0.1376 0.7652 0.6307 0.039 Uiso 1 1 calc R
C14 C 1.4716(6) 0.8630(2) 1.0249(4) 0.0327(9) Uani 1 1 d .
H14A H 1.4062 0.9197 1.0090 0.049 Uiso 1 1 calc R
H14B H 1.5129 0.8561 0.9775 0.049 Uiso 1 1 calc R
H14C H 1.6081 0.8566 1.1147 0.049 Uiso 1 1 calc R

loop_
_atom_site_aniso_label
_atom_site_aniso_U_11
_atom_site_aniso_U_22
_atom_site_aniso_U_33
_atom_site_aniso_U_23
_atom_site_aniso_U_13
_atom_site_aniso_U_12
Co1 0.0204(3) 0.0140(3) 0.0261(3) -0.00087(18) 0.0162(2) -0.00132(17)
Cl3 0.0283(5) 0.0243(5) 0.0384(5) -0.0104(4) 0.0260(4) -0.0106(4)
S3 0.0259(5) 0.0154(5) 0.0355(5) -0.0018(4) 0.0210(4) -0.0027(3)
Cl2 0.0315(5) 0.0253(5) 0.0291(5) 0.0026(4) 0.0183(4) -0.0028(4)
N1 0.0208(15) 0.0151(15) 0.0259(15) -0.0013(11) 0.0160(13) -0.0009(11)
N2 0.0230(15) 0.0160(15) 0.0272(15) -0.0030(11) 0.0186(13) -0.0043(11)
C1 0.0233(18) 0.0134(17) 0.0222(16) -0.0034(13) 0.0171(16) -0.0038(13)
N3 0.0210(15) 0.0150(15) 0.0306(15) 0.0010(12) 0.0192(14) 0.0008(11)
C2 0.0210(17) 0.0161(18) 0.0212(16) -0.0027(13) 0.0143(15) -0.0023(13)
C3 0.0236(18) 0.0154(18) 0.0246(17) -0.0008(14) 0.0152(16) -0.0025(13)
C5 0.0253(19) 0.0209(19) 0.034(2) -0.0022(16) 0.0197(17) -0.0057(15)
C6 0.0268(19) 0.0191(18) 0.0248(18) 0.0037(14) 0.0178(17) 0.0033(14)
C7 0.0255(19) 0.0140(18) 0.0323(19) 0.0001(15) 0.0185(17) -0.0006(14)
C10 0.0245(18) 0.023(2) 0.0303(18) 0.0007(15) 0.0211(17) 0.0006(14)
C12 0.031(2) 0.018(2) 0.043(2) 0.0002(16) 0.024(2) 0.0040(15)
C13 0.0248(19) 0.026(2) 0.0329(19) 0.0069(16) 0.0207(17) 0.0061(15)
C8 0.027(2) 0.026(2) 0.040(2) 0.0038(17) 0.0213(19) 0.0052(16)
C9 0.0200(19) 0.033(2) 0.037(2) 0.0023(17) 0.0171(18) -0.0062(16)
C14 0.0228(19) 0.028(2) 0.048(2) 0.0039(18) 0.0253(19) -0.0009(15)

loop_
_atom_type_symbol
_atom_type_description
_atom_type_scat_dispersion_real
_atom_type_scat_dispersion_imag
_atom_type_scat_source
C C 0.0033 0.0016 'International Tables Vol C Tables 4.2.6.8 and 6.1.1.4'
H H 0.0000 0.0000 'International Tables Vol C Tables 4.2.6.8 and 6.1.1.4'
N N 0.0061 0.0033 'International Tables Vol C Tables 4.2.6.8 and 6.1.1.4'
S S 0.1246 0.1234 'International Tables Vol C Tables 4.2.6.8 and 6.1.1.4'
Cl Cl 0.1484 0.1585 'International Tables Vol C Tables 4.2.6.8 and 6.1.1.4'
Co Co 0.3494 0.9721 'International Tables Vol C Tables 4.2.6.8 and 6.1.1.4'

loop_
_geom_angle_atom_site_label_1
_geom_angle_atom_site_label_2
_geom_angle_atom_site_label_3
_geom_angle
_geom_angle_site_symmetry_1
_geom_angle_site_symmetry_3
N2 Co1 N1 76.03(11) . .
N2 Co1 Cl2 118.84(8) . .
N1 Co1 Cl2 94.50(8) . .
N2 Co1 Cl3 121.96(8) . 3_777
N1 Co1 Cl3 87.12(7) . 3_777
Cl2 Co1 Cl3 117.54(4) . 3_777
N2 Co1 Cl3 99.28(8) . .
N1 Co1 Cl3 167.04(7) . .
Cl2 Co1 Cl3 98.31(5) . .
Cl3 Co1 Cl3 85.23(4) 3_777 .
Co1 Cl3 Co1 94.77(4) 3_777 .
C1 S3 C3 88.21(16) . .
C1 N1 C2 110.5(3) . .
C1 N1 Co1 114.5(2) . .
C2 N1 Co1 134.6(2) . .
C10 N2 N3 105.1(3) . .
C10 N2 Co1 140.0(2) . .
N3 N2 Co1 114.9(2) . .
N1 C1 N3 118.5(3) . .
N1 C1 S3 117.0(2) . .
N3 C1 S3 124.5(2) . .
C6 N3 N2 111.1(3) . .
C6 N3 C1 133.1(3) . .
N2 N3 C1 115.8(2) . .
C7 C2 N1 126.0(3) . .
C7 C2 C3 119.8(3) . .
N1 C2 C3 114.2(3) . .
C5 C3 C2 121.4(3) . .
C5 C3 S3 128.4(3) . .
C2 C3 S3 110.2(2) . .
C9 C5 C3 117.5(3) . .
C13 C6 N3 105.7(3) . .
C13 C6 C12 130.6(3) . .
N3 C6 C12 123.7(3) . .
C8 C7 C2 118.7(3) . .
N2 C10 C13 110.2(3) . .
N2 C10 C14 122.2(3) . .
C13 C10 C14 127.5(3) . .
C6 C13 C10 107.9(3) . .
C7 C8 C9 121.3(3) . .
C5 C9 C8 121.2(3) . .

loop_
_geom_bond_atom_site_label_1
_geom_bond_atom_site_label_2
_geom_bond_distance
_geom_bond_site_symmetry_2
Co1 N2 2.089(3) .
Co1 N1 2.156(3) .
Co1 Cl2 2.2712(12) .
Co1 Cl3 2.3580(10) 3_777
Co1 Cl3 2.4169(11) .
Cl3 Co1 2.3580(10) 3_777
S3 C1 1.740(3) .
S3 C3 1.743(4) .
N1 C1 1.297(4) .
N1 C2 1.397(4) .
N2 C10 1.333(4) .
N2 N3 1.385(4) .
C1 N3 1.388(4) .
N3 C6 1.381(4) .
C2 C7 1.396(4) .
C2 C3 1.401(4) .
C3 C5 1.391(5) .
C5 C9 1.380(5) .
C6 C13 1.353(5) .
C6 C12 1.482(5) .
C7 C8 1.361(5) .
C10 C13 1.404(5) .
C10 C14 1.492(5) .
C8 C9 1.398(5) .
